data_9017512
loop_
_publ_author_name
'Masquelier, C.'
'd'Yvoire F'
'Collin, G.'

_publ_section_title
;
 Crystal structure of Na7Fe4(AsO4)6 and alpha-Na3Al2(AsO4)3,
 two sodium ion conductors structurally related to II-Na3Fe2(AsO4)3
;
_journal_name_full 'Journal of Solid State Chemistry'
_journal_page_first 33
_journal_page_last 42
_journal_volume 118
_journal_year 1995
_chemical_compound_source Synthetic
_chemical_formula_sum 'As6 Fe4 Na6.88 O24'
_chemical_name_mineral Yurmarinite
_space_group_IT_number 167
_space_group_name_Hall '-R 3 2"c'
_space_group_name_H-M_alt 'R -3 c :H'
_symmetry_space_group_name_H-M 'R -3 c :H'
_cell_angle_alpha 90
_cell_angle_beta 90
_cell_angle_gamma 120
_cell_length_a 13.807
_cell_length_b 13.807
_cell_length_c 18.354
_cell_formula_units_Z 6
_cell_volume 3030.121
_database_code_amcsd 0019957
_exptl_crystal_density_diffrn 3.995
_cod_data_source_file inputs/fixed/downloads/17/17196.cif
_cod_data_source_block 17196
_cod_original_sg_symbol_H-M 'R -3 c'
_cod_original_formula_sum 'Na6.88 Fe4 As6 O24'
_cod_database_code 9017512

loop_
_space_group_symop_operation_xyz
x,y,z
2/3+x,1/3+y,1/3+z
1/3+x,2/3+y,2/3+z
x,x-y,1/2+z
2/3+x,1/3+x-y,5/6+z
1/3+x,2/3+x-y,1/6+z
y,x,1/2-z
2/3+y,1/3+x,5/6-z
1/3+y,2/3+x,1/6-z
-x+y,y,1/2+z
2/3-x+y,1/3+y,5/6+z
1/3-x+y,2/3+y,1/6+z
-x,-x+y,1/2-z
2/3-x,1/3-x+y,5/6-z
1/3-x,2/3-x+y,1/6-z
-y,-x,1/2+z
2/3-y,1/3-x,5/6+z
1/3-y,2/3-x,1/6+z
x-y,-y,1/2-z
2/3+x-y,1/3-y,5/6-z
1/3+x-y,2/3-y,1/6-z
y,-x+y,-z
2/3+y,1/3-x+y,1/3-z
1/3+y,2/3-x+y,2/3-z
-x+y,-x,z
2/3-x+y,1/3-x,1/3+z
1/3-x+y,2/3-x,2/3+z
-x,-y,-z
2/3-x,1/3-y,1/3-z
1/3-x,2/3-y,2/3-z
-y,x-y,z
2/3-y,1/3+x-y,1/3+z
1/3-y,2/3+x-y,2/3+z
x-y,x,-z
2/3+x-y,1/3+x,1/3-z
1/3+x-y,2/3+x,2/3-z

loop_
_atom_site_label
_atom_site_fract_x
_atom_site_fract_y
_atom_site_fract_z
_atom_site_occupancy
_atom_site_U_iso_or_equiv
Na1 0.00000 0.00000 0.00000 1.00000 0.01659
Na2 0.79150 0.01660 0.05370 0.98000 0.02204
Fe1 0.00000 0.00000 0.25000 1.00000 0.00747
Fe2 0.78040 0.00000 0.25000 1.00000 0.00595
As 0.18456 0.98870 0.14550 1.00000 0.00709
O1 0.52790 0.06200 0.14720 1.00000 0.01229
O2 0.71300 0.05450 0.17810 1.00000 0.01267
O3 0.59240 0.18740 0.02100 1.00000 0.01115
O4 0.02510 0.16440 0.06080 1.00000 0.01444

loop_
_cod_related_entry_id
_cod_related_entry_database
_cod_related_entry_code
1 AMCSD 0019957
